data_4306656
loop_
_publ_author_name
'Stephen M. Mansell'
'Christopher A. Russell'
'Duncan F. Wass'

_publ_contact_author
; 
    Dr. Chris Russell
    School of Chemistry
    University of Bristol
    Cantock's Close
    BS8 1TS Bristol
    UK
;
_publ_contact_author_email Chris.Russell@bristol.ac.uk
_publ_contact_author_fax '0117 9290509'
_publ_contact_author_phone '0117 9287599'
_publ_section_title
;
Synthesis and Structural Characterization of Tin Analogues of N-Heterocyclic
Carbenes
;
_journal_name_full 'Inorganic Chemistry'
_journal_page_first 11367
_journal_page_last 11375
_journal_paper_doi 10.1021/ic801479g
_journal_volume 47
_journal_year 2008
_chemical_formula_moiety 'C40 H 52 N4 Sn2'
_chemical_formula_sum 'C40 H52 N4 Sn2'
_chemical_formula_weight 826.28
_chemical_name_systematic
; 
 ? 
;
_space_group_IT_number 2
_symmetry_cell_setting triclinic
_symmetry_space_group_name_Hall '-P 1'
_symmetry_space_group_name_H-M 'P -1'
_atom_sites_solution_hydrogens geom
_atom_sites_solution_primary direct
_atom_sites_solution_secondary difmap
_audit_creation_method SHELXL-97
_cell_angle_alpha 66.30(3)
_cell_angle_beta 74.13(3)
_cell_angle_gamma 68.21(5)
_cell_formula_units_Z 1
_cell_length_a 8.828(4)
_cell_length_b 9.958(4)
_cell_length_c 11.879(5)
_cell_measurement_reflns_used 1469
_cell_measurement_temperature 100(2)
_cell_measurement_theta_max 22.5105
_cell_measurement_theta_min 2.339
_cell_volume 878.4(7)
_computing_cell_refinement 'BRUKER SAINT'
_computing_data_collection 'BRUKER SMART'
_computing_data_reduction 'BRUKER SAINT'
_computing_molecular_graphics SHELXTL
_computing_publication_material SHELXTL
_computing_structure_refinement 'SHELXL-97 (Sheldrick, 1997)'
_computing_structure_solution 'SHELXS-97 (Sheldrick, 1990)'
_diffrn_ambient_temperature 100(2)
_diffrn_detector_area_resol_mean 8.5
_diffrn_measured_fraction_theta_full 0.995
_diffrn_measured_fraction_theta_max 0.995
_diffrn_measurement_device_type 'CCD area detector'
_diffrn_measurement_method 'omega scans'
_diffrn_radiation_monochromator graphite
_diffrn_radiation_source 'fine-focus sealed tube'
_diffrn_radiation_type MoK\a
_diffrn_radiation_wavelength 0.71073
_diffrn_reflns_av_R_equivalents 0.0601
_diffrn_reflns_av_sigmaI/netI 0.0824
_diffrn_reflns_limit_h_max 11
_diffrn_reflns_limit_h_min -11
_diffrn_reflns_limit_k_max 12
_diffrn_reflns_limit_k_min -12
_diffrn_reflns_limit_l_max 15
_diffrn_reflns_limit_l_min -15
_diffrn_reflns_number 9983
_diffrn_reflns_theta_full 27.48
_diffrn_reflns_theta_max 27.48
_diffrn_reflns_theta_min 1.89
_diffrn_standards_number 0
_exptl_absorpt_coefficient_mu 1.456
_exptl_absorpt_correction_T_max 0.93
_exptl_absorpt_correction_T_min 0.65802522
_exptl_absorpt_correction_type multi-scan
_exptl_absorpt_process_details 'SADABS v2.10 (BRUKER-AXS,2003)'
_exptl_crystal_colour Colourless
_exptl_crystal_density_diffrn 1.562
_exptl_crystal_density_method 'not measured'
_exptl_crystal_description Plate
_exptl_crystal_F_000 420
_exptl_crystal_size_max 0.40
_exptl_crystal_size_mid 0.30
_exptl_crystal_size_min 0.05
_refine_diff_density_max 1.923
_refine_diff_density_min -3.118
_refine_diff_density_rms 0.237
_refine_ls_extinction_method none
_refine_ls_goodness_of_fit_ref 1.249
_refine_ls_hydrogen_treatment constr
_refine_ls_matrix_type full
_refine_ls_number_parameters 214
_refine_ls_number_reflns 4006
_refine_ls_number_restraints 0
_refine_ls_restrained_S_all 1.249
_refine_ls_R_factor_all 0.0811
_refine_ls_R_factor_gt 0.0665
_refine_ls_shift/su_max 0.001
_refine_ls_shift/su_mean 0.000
_refine_ls_structure_factor_coef Fsqd
_refine_ls_weighting_details 'calc w=1/[\s^2^(Fo^2^)+(0.0655P)^2^+0.0098P] where P=(Fo^2^+2Fc^2^)/3'
_refine_ls_weighting_scheme calc
_refine_ls_wR_factor_gt 0.1351
_refine_ls_wR_factor_ref 0.1467
_reflns_number_gt 3485
_reflns_number_total 4006
_reflns_threshold_expression >2sigma(I)
_cod_data_source_file ic801479g_si_001_3.cif
_cod_data_source_block 3
_cod_depositor_comments
;
The following automatic conversions were performed:
'_symmetry_cell_setting' value 'Triclinic' changed to 'triclinic'
according to '/home/saulius/struct/CIF-dictionaries/cif_core.dic'
dictionary named 'cif_core.dic' version 2.4.1 from 2010-06-29.

Automatic conversion script
Id: cif_fix_enum 1527 2010-12-29 10:47:43Z saulius 
;
_cod_original_cell_volume 878.3(6)
_cod_database_code 4306656

loop_
_symmetry_equiv_pos_as_xyz
'x, y, z'
'-x, -y, -z'

loop_
_atom_site_label
_atom_site_type_symbol
_atom_site_fract_x
_atom_site_fract_y
_atom_site_fract_z
_atom_site_U_iso_or_equiv
_atom_site_adp_type
_atom_site_occupancy
_atom_site_symmetry_multiplicity
_atom_site_calc_flag
_atom_site_refinement_flags
_atom_site_disorder_assembly
_atom_site_disorder_group
Sn1 Sn 0.82273(6) 0.54738(5) 0.59552(4) 0.01086(15) Uani 1 1 d . . .
N1 N 0.9117(7) 0.6329(6) 0.3894(5) 0.0121(11) Uani 1 1 d . . .
N2 N 0.8926(7) 0.7337(6) 0.5826(5) 0.0138(11) Uani 1 1 d . . .
C1 C 0.8170(8) 0.6381(7) 0.3031(6) 0.0131(13) Uani 1 1 d . . .
C2 C 0.6455(8) 0.6716(8) 0.3281(6) 0.0147(13) Uani 1 1 d . . .
C3 C 0.5611(8) 0.6596(8) 0.2505(6) 0.0164(14) Uani 1 1 d . . .
H3 H 0.4471 0.6803 0.2693 0.020 Uiso 1 1 calc R . .
C4 C 0.6410(8) 0.6180(8) 0.1469(6) 0.0152(13) Uani 1 1 d . . .
C5 C 0.8074(8) 0.6023(8) 0.1158(6) 0.0138(13) Uani 1 1 d . . .
H5 H 0.8620 0.5841 0.0420 0.017 Uiso 1 1 calc R . .
C6 C 0.8969(8) 0.6126(7) 0.1902(6) 0.0112(12) Uani 1 1 d . . .
C7 C 1.0770(8) 0.6014(8) 0.1383(6) 0.0158(14) Uani 1 1 d . . .
H7A H 1.1425 0.4957 0.1642 0.024 Uiso 1 1 calc R . .
H7B H 1.1127 0.6589 0.1687 0.024 Uiso 1 1 calc R . .
H7C H 1.0894 0.6424 0.0492 0.024 Uiso 1 1 calc R . .
C8 C 0.5377(9) 0.7318(9) 0.4314(7) 0.0206(15) Uani 1 1 d . . .
H8A H 0.4356 0.8031 0.4039 0.031 Uiso 1 1 calc R . .
H8B H 0.5936 0.7827 0.4526 0.031 Uiso 1 1 calc R . .
H8C H 0.5155 0.6476 0.5030 0.031 Uiso 1 1 calc R . .
C9 C 0.5509(9) 0.5931(9) 0.0701(7) 0.0224(16) Uani 1 1 d . . .
H9A H 0.5696 0.6566 -0.0151 0.034 Uiso 1 1 calc R . .
H9B H 0.4349 0.6196 0.1004 0.034 Uiso 1 1 calc R . .
H9C H 0.5905 0.4872 0.0757 0.034 Uiso 1 1 calc R . .
C10 C 0.8703(8) 0.7978(7) 0.6757(6) 0.0119(13) Uani 1 1 d . . .
C11 C 0.7079(8) 0.8511(8) 0.7347(6) 0.0153(14) Uani 1 1 d . . .
C12 C 0.6820(9) 0.9175(8) 0.8243(6) 0.0181(14) Uani 1 1 d . . .
H12 H 0.5746 0.9552 0.8602 0.022 Uiso 1 1 calc R . .
C13 C 0.8108(9) 0.9291(8) 0.8616(6) 0.0162(14) Uani 1 1 d . . .
C14 C 0.9700(9) 0.8736(8) 0.8055(6) 0.0161(14) Uani 1 1 d . . .
H14 H 1.0582 0.8799 0.8296 0.019 Uiso 1 1 calc R . .
C15 C 1.0009(8) 0.8087(7) 0.7140(5) 0.0115(13) Uani 1 1 d . . .
C16 C 1.1782(8) 0.7522(8) 0.6595(6) 0.0162(14) Uani 1 1 d . . .
H16A H 1.1996 0.8234 0.5781 0.024 Uiso 1 1 calc R . .
H16B H 1.1987 0.6534 0.6537 0.024 Uiso 1 1 calc R . .
H16C H 1.2492 0.7439 0.7120 0.024 Uiso 1 1 calc R . .
C17 C 0.5595(9) 0.8463(9) 0.6988(7) 0.0201(15) Uani 1 1 d . . .
H17A H 0.4609 0.9019 0.7391 0.030 Uiso 1 1 calc R . .
H17B H 0.5605 0.7416 0.7240 0.030 Uiso 1 1 calc R . .
H17C H 0.5626 0.8925 0.6103 0.030 Uiso 1 1 calc R . .
C18 C 0.7788(9) 0.9998(8) 0.9604(6) 0.0191(15) Uani 1 1 d . . .
H18A H 0.6851 1.0899 0.9464 0.029 Uiso 1 1 calc R . .
H18B H 0.8738 1.0274 0.9566 0.029 Uiso 1 1 calc R . .
H18C H 0.7572 0.9269 1.0408 0.029 Uiso 1 1 calc R . .
C19 C 0.9943(9) 0.7895(8) 0.4649(6) 0.0152(14) Uani 1 1 d . . .
H19A H 1.1079 0.7252 0.4679 0.018 Uiso 1 1 calc R . .
H19B H 0.9910 0.8937 0.4501 0.018 Uiso 1 1 calc R . .
C20 C 0.9294(9) 0.7859(8) 0.3611(6) 0.0150(13) Uani 1 1 d . . .
H20A H 0.8231 0.8631 0.3495 0.018 Uiso 1 1 calc R . .
H20B H 1.0044 0.8103 0.2844 0.018 Uiso 1 1 calc R . .

loop_
_atom_site_aniso_label
_atom_site_aniso_U_11
_atom_site_aniso_U_22
_atom_site_aniso_U_33
_atom_site_aniso_U_23
_atom_site_aniso_U_13
_atom_site_aniso_U_12
Sn1 0.0094(2) 0.0140(2) 0.0110(2) -0.00484(16) 0.00182(14) -0.00706(16)
N1 0.014(3) 0.012(3) 0.014(3) -0.006(2) -0.001(2) -0.008(2)
N2 0.012(3) 0.016(3) 0.012(3) -0.004(2) 0.003(2) -0.006(2)
C1 0.017(3) 0.012(3) 0.012(3) -0.002(2) -0.006(3) -0.005(3)
C2 0.015(3) 0.019(4) 0.013(3) -0.006(3) 0.003(3) -0.011(3)
C3 0.011(3) 0.019(4) 0.020(3) -0.008(3) -0.001(3) -0.004(3)
C4 0.015(3) 0.015(3) 0.018(3) -0.005(3) -0.003(3) -0.007(3)
C5 0.019(3) 0.014(3) 0.010(3) -0.006(2) 0.003(2) -0.008(3)
C6 0.013(3) 0.008(3) 0.014(3) -0.004(2) -0.001(2) -0.004(3)
C7 0.008(3) 0.022(4) 0.019(3) -0.010(3) 0.000(3) -0.005(3)
C8 0.019(4) 0.026(4) 0.021(4) -0.013(3) 0.000(3) -0.008(3)
C9 0.022(4) 0.026(4) 0.026(4) -0.011(3) -0.005(3) -0.012(3)
C10 0.019(3) 0.010(3) 0.010(3) -0.005(2) -0.001(2) -0.007(3)
C11 0.015(3) 0.017(4) 0.011(3) -0.003(3) -0.001(2) -0.004(3)
C12 0.020(4) 0.019(4) 0.016(3) -0.007(3) 0.001(3) -0.008(3)
C13 0.022(4) 0.012(3) 0.014(3) -0.002(3) -0.003(3) -0.007(3)
C14 0.020(4) 0.013(3) 0.015(3) -0.002(3) 0.000(3) -0.010(3)
C15 0.013(3) 0.011(3) 0.009(3) 0.001(2) 0.001(2) -0.009(3)
C16 0.015(3) 0.017(4) 0.020(3) -0.006(3) -0.002(3) -0.009(3)
C17 0.016(4) 0.024(4) 0.025(4) -0.017(3) 0.000(3) -0.005(3)
C18 0.023(4) 0.024(4) 0.018(3) -0.017(3) 0.004(3) -0.011(3)
C19 0.018(3) 0.018(4) 0.014(3) -0.006(3) 0.001(3) -0.012(3)
C20 0.016(3) 0.012(3) 0.018(3) -0.005(3) -0.001(3) -0.006(3)

loop_
_atom_type_symbol
_atom_type_description
_atom_type_scat_dispersion_real
_atom_type_scat_dispersion_imag
_atom_type_scat_source
C C 0.0033 0.0016 'International Tables Vol C Tables 4.2.6.8 and 6.1.1.4'
H H 0.0000 0.0000 'International Tables Vol C Tables 4.2.6.8 and 6.1.1.4'
N N 0.0061 0.0033 'International Tables Vol C Tables 4.2.6.8 and 6.1.1.4'
Sn Sn -0.6537 1.4246 'International Tables Vol C Tables 4.2.6.8 and 6.1.1.4'

loop_
_geom_angle_atom_site_label_1
_geom_angle_atom_site_label_2
_geom_angle_atom_site_label_3
_geom_angle
_geom_angle_site_symmetry_1
_geom_angle_site_symmetry_3
_geom_angle_publ_flag
N2 Sn1 N1 79.7(2) . . ?
N2 Sn1 N1 96.1(2) . 2_766 ?
N1 Sn1 N1 85.8(2) . 2_766 ?
C1 N1 C20 111.0(5) . . ?
C1 N1 Sn1 118.6(4) . . ?
C20 N1 Sn1 106.4(4) . . ?
C1 N1 Sn1 117.3(4) . 2_766 ?
C20 N1 Sn1 107.7(4) . 2_766 ?
Sn1 N1 Sn1 94.2(2) . 2_766 ?
C10 N2 C19 117.6(5) . . ?
C10 N2 Sn1 129.0(4) . . ?
C19 N2 Sn1 113.0(4) . . ?
C2 C1 C6 117.8(6) . . ?
C2 C1 N1 121.6(6) . . ?
C6 C1 N1 120.6(6) . . ?
C3 C2 C1 119.9(6) . . ?
C3 C2 C8 115.4(6) . . ?
C1 C2 C8 124.5(6) . . ?
C4 C3 C2 122.2(6) . . ?
C4 C3 H3 118.9 . . ?
C2 C3 H3 118.9 . . ?
C5 C4 C3 117.0(6) . . ?
C5 C4 C9 121.3(6) . . ?
C3 C4 C9 121.7(6) . . ?
C4 C5 C6 122.6(6) . . ?
C4 C5 H5 118.7 . . ?
C6 C5 H5 118.7 . . ?
C5 C6 C1 119.6(6) . . ?
C5 C6 C7 115.6(5) . . ?
C1 C6 C7 124.7(6) . . ?
C6 C7 H7A 109.5 . . ?
C6 C7 H7B 109.5 . . ?
H7A C7 H7B 109.5 . . ?
C6 C7 H7C 109.5 . . ?
H7A C7 H7C 109.5 . . ?
H7B C7 H7C 109.5 . . ?
C2 C8 H8A 109.5 . . ?
C2 C8 H8B 109.5 . . ?
H8A C8 H8B 109.5 . . ?
C2 C8 H8C 109.5 . . ?
H8A C8 H8C 109.5 . . ?
H8B C8 H8C 109.5 . . ?
C4 C9 H9A 109.5 . . ?
C4 C9 H9B 109.5 . . ?
H9A C9 H9B 109.5 . . ?
C4 C9 H9C 109.5 . . ?
H9A C9 H9C 109.5 . . ?
H9B C9 H9C 109.5 . . ?
C15 C10 C11 118.1(6) . . ?
C15 C10 N2 123.4(6) . . ?
C11 C10 N2 118.5(6) . . ?
C12 C11 C10 119.7(6) . . ?
C12 C11 C17 118.2(6) . . ?
C10 C11 C17 122.0(6) . . ?
C13 C12 C11 122.2(7) . . ?
C13 C12 H12 118.9 . . ?
C11 C12 H12 118.9 . . ?
C12 C13 C14 117.9(6) . . ?
C12 C13 C18 120.9(6) . . ?
C14 C13 C18 121.2(6) . . ?
C13 C14 C15 121.7(6) . . ?
C13 C14 H14 119.1 . . ?
C15 C14 H14 119.1 . . ?
C14 C15 C10 120.4(6) . . ?
C14 C15 C16 117.3(6) . . ?
C10 C15 C16 122.4(6) . . ?
C15 C16 H16A 109.5 . . ?
C15 C16 H16B 109.5 . . ?
H16A C16 H16B 109.5 . . ?
C15 C16 H16C 109.5 . . ?
H16A C16 H16C 109.5 . . ?
H16B C16 H16C 109.5 . . ?
C11 C17 H17A 109.5 . . ?
C11 C17 H17B 109.5 . . ?
H17A C17 H17B 109.5 . . ?
C11 C17 H17C 109.5 . . ?
H17A C17 H17C 109.5 . . ?
H17B C17 H17C 109.5 . . ?
C13 C18 H18A 109.5 . . ?
C13 C18 H18B 109.5 . . ?
H18A C18 H18B 109.5 . . ?
C13 C18 H18C 109.5 . . ?
H18A C18 H18C 109.5 . . ?
H18B C18 H18C 109.5 . . ?
N2 C19 C20 109.0(5) . . ?
N2 C19 H19A 109.9 . . ?
C20 C19 H19A 109.9 . . ?
N2 C19 H19B 109.9 . . ?
C20 C19 H19B 109.9 . . ?
H19A C19 H19B 108.3 . . ?
N1 C20 C19 111.1(5) . . ?
N1 C20 H20A 109.4 . . ?
C19 C20 H20A 109.4 . . ?
N1 C20 H20B 109.4 . . ?
C19 C20 H20B 109.4 . . ?
H20A C20 H20B 108.0 . . ?

loop_
_geom_bond_atom_site_label_1
_geom_bond_atom_site_label_2
_geom_bond_distance
_geom_bond_site_symmetry_2
_geom_bond_publ_flag
Sn1 N2 2.101(6) . ?
Sn1 N1 2.259(5) . ?
Sn1 N1 2.366(6) 2_766 ?
N1 C1 1.466(8) . ?
N1 C20 1.481(8) . ?
N1 Sn1 2.366(6) 2_766 ?
N2 C10 1.423(8) . ?
N2 C19 1.459(8) . ?
C1 C2 1.397(9) . ?
C1 C6 1.409(9) . ?
C2 C3 1.396(9) . ?
C2 C8 1.517(9) . ?
C3 C4 1.379(9) . ?
C3 H3 0.9300 . ?
C4 C5 1.377(9) . ?
C4 C9 1.501(9) . ?
C5 C6 1.389(9) . ?
C5 H5 0.9300 . ?
C6 C7 1.519(9) . ?
C7 H7A 0.9600 . ?
C7 H7B 0.9600 . ?
C7 H7C 0.9600 . ?
C8 H8A 0.9600 . ?
C8 H8B 0.9600 . ?
C8 H8C 0.9600 . ?
C9 H9A 0.9600 . ?
C9 H9B 0.9600 . ?
C9 H9C 0.9600 . ?
C10 C15 1.403(9) . ?
C10 C11 1.418(9) . ?
C11 C12 1.394(9) . ?
C11 C17 1.506(10) . ?
C12 C13 1.385(10) . ?
C12 H12 0.9300 . ?
C13 C14 1.390(10) . ?
C13 C18 1.512(9) . ?
C14 C15 1.395(9) . ?
C14 H14 0.9300 . ?
C15 C16 1.507(9) . ?
C16 H16A 0.9600 . ?
C16 H16B 0.9600 . ?
C16 H16C 0.9600 . ?
C17 H17A 0.9600 . ?
C17 H17B 0.9600 . ?
C17 H17C 0.9600 . ?
C18 H18A 0.9600 . ?
C18 H18B 0.9600 . ?
C18 H18C 0.9600 . ?
C19 C20 1.512(9) . ?
C19 H19A 0.9700 . ?
C19 H19B 0.9700 . ?
C20 H20A 0.9700 . ?
C20 H20B 0.9700 . ?

loop_
_geom_torsion_atom_site_label_1
_geom_torsion_atom_site_label_2
_geom_torsion_atom_site_label_3
_geom_torsion_atom_site_label_4
_geom_torsion
_geom_torsion_site_symmetry_1
_geom_torsion_site_symmetry_2
_geom_torsion_site_symmetry_3
_geom_torsion_site_symmetry_4
_geom_torsion_publ_flag
N2 Sn1 N1 C1 -138.7(5) . . . . ?
N1 Sn1 N1 C1 124.3(5) 2_766 . . . ?
N2 Sn1 N1 C20 -12.8(4) . . . . ?
N1 Sn1 N1 C20 -109.8(4) 2_766 . . . ?
N2 Sn1 N1 Sn1 97.0(2) . . . 2_766 ?
N1 Sn1 N1 Sn1 0.0 2_766 . . 2_766 ?
N1 Sn1 N2 C10 173.2(6) . . . . ?
N1 Sn1 N2 C10 -102.2(6) 2_766 . . . ?
N1 Sn1 N2 C19 -14.6(4) . . . . ?
N1 Sn1 N2 C19 70.0(5) 2_766 . . . ?
C20 N1 C1 C2 -89.6(7) . . . . ?
Sn1 N1 C1 C2 34.1(8) . . . . ?
Sn1 N1 C1 C2 146.1(5) 2_766 . . . ?
C20 N1 C1 C6 89.0(7) . . . . ?
Sn1 N1 C1 C6 -147.3(5) . . . . ?
Sn1 N1 C1 C6 -35.3(7) 2_766 . . . ?
C6 C1 C2 C3 8.1(10) . . . . ?
N1 C1 C2 C3 -173.2(6) . . . . ?
C6 C1 C2 C8 -167.6(6) . . . . ?
N1 C1 C2 C8 11.0(10) . . . . ?
C1 C2 C3 C4 -1.2(11) . . . . ?
C8 C2 C3 C4 174.9(6) . . . . ?
C2 C3 C4 C5 -5.9(10) . . . . ?
C2 C3 C4 C9 175.0(7) . . . . ?
C3 C4 C5 C6 6.1(10) . . . . ?
C9 C4 C5 C6 -174.7(6) . . . . ?
C4 C5 C6 C1 0.8(10) . . . . ?
C4 C5 C6 C7 -176.7(6) . . . . ?
C2 C1 C6 C5 -7.9(9) . . . . ?
N1 C1 C6 C5 173.4(6) . . . . ?
C2 C1 C6 C7 169.3(6) . . . . ?
N1 C1 C6 C7 -9.4(10) . . . . ?
C19 N2 C10 C15 -50.3(9) . . . . ?
Sn1 N2 C10 C15 121.6(6) . . . . ?
C19 N2 C10 C11 130.9(6) . . . . ?
Sn1 N2 C10 C11 -57.3(8) . . . . ?
C15 C10 C11 C12 2.5(9) . . . . ?
N2 C10 C11 C12 -178.6(6) . . . . ?
C15 C10 C11 C17 179.1(6) . . . . ?
N2 C10 C11 C17 -2.0(10) . . . . ?
C10 C11 C12 C13 -2.2(10) . . . . ?
C17 C11 C12 C13 -178.9(6) . . . . ?
C11 C12 C13 C14 0.8(10) . . . . ?
C11 C12 C13 C18 -179.1(6) . . . . ?
C12 C13 C14 C15 0.4(10) . . . . ?
C18 C13 C14 C15 -179.8(6) . . . . ?
C13 C14 C15 C10 0.0(10) . . . . ?
C13 C14 C15 C16 -180.0(6) . . . . ?
C11 C10 C15 C14 -1.4(9) . . . . ?
N2 C10 C15 C14 179.7(6) . . . . ?
C11 C10 C15 C16 178.6(6) . . . . ?
N2 C10 C15 C16 -0.3(10) . . . . ?
C10 N2 C19 C20 -147.5(6) . . . . ?
Sn1 N2 C19 C20 39.3(6) . . . . ?
C1 N1 C20 C19 167.9(5) . . . . ?
Sn1 N1 C20 C19 37.5(6) . . . . ?
Sn1 N1 C20 C19 -62.5(6) 2_766 . . . ?
N2 C19 C20 N1 -51.8(7) . . . . ?
